data_7229818
loop_
_publ_author_name
'You, Li-Xin'
'Zhao, Bai-Bei'
'Liu, Hui-Jie'
'Wang, Shu-Ju'
'Xiong, Gang'
'He, Yong-Ke'
'Ding, Fu'
'Joos, Jonas J.'
'Smet, Philippe F.'
'Sun, Ya-Guang'

_publ_section_title
;
 2D and 3D lanthanide metal--organic frameworks constructed from three
 benzenedicarboxylate ligands: synthesis, structure and luminescent
 properties
;
_journal_issue 5
_journal_name_full CrystEngComm
_journal_page_first 615
_journal_paper_doi 10.1039/C7CE01773A
_journal_volume 20
_journal_year 2018
_chemical_formula_moiety 'C34 H26 N2 O16 Sm2, H2 O'
_chemical_formula_sum 'C34 H28 N2 O17 Sm2'
_chemical_formula_weight 1037.28
_space_group_crystal_system monoclinic
_space_group_IT_number 14
_space_group_name_Hall '-P 2ybc'
_space_group_name_H-M_alt 'P 1 21/c 1'
_symmetry_space_group_name_Hall '-P 2ybc'
_symmetry_space_group_name_H-M 'P 1 21/c 1'
_atom_sites_solution_hydrogens mixed
_atom_sites_solution_primary direct
_audit_block_doi 10.5517/cc1j7mt6
_audit_creation_date 2017-12-05
_audit_creation_method
;
Olex2 1.2
(compiled 2016.09.09 svn.r3337 for OlexSys, GUI svn.r5227)
;
_audit_update_record
;
2015-06-18 deposited with the CCDC.
2017-12-27 downloaded from the CCDC.
;
_cell_angle_alpha 90
_cell_angle_beta 98.27(3)
_cell_angle_gamma 90
_cell_formula_units_Z 4
_cell_length_a 7.0170(14)
_cell_length_b 26.637(5)
_cell_length_c 18.062(4)
_cell_measurement_reflns_used 7711
_cell_measurement_temperature 293
_cell_measurement_theta_max 27.5
_cell_measurement_theta_min 3.0
_cell_volume 3340.9(12)
_computing_cell_refinement
;
CrystalClear-SM Expert 2.0 r1 (Rigaku, 2009)
;
_computing_data_collection
;
CrystalClear-SM Expert 2.0 r1 (Rigaku, 2009)
;
_computing_data_reduction
;
CrystalClear-SM Expert 2.0 r1 (Rigaku, 2009)
;
_computing_molecular_graphics 'Olex2 (Dolomanov et al., 2009)'
_computing_publication_material 'Olex2 (Dolomanov et al., 2009)'
_computing_structure_refinement 'ShelXL (Sheldrick, 2015)'
_computing_structure_solution 'ShelXS (Sheldrick, 2008)'
_diffrn_ambient_temperature 293
_diffrn_detector CCD
_diffrn_detector_area_resol_mean 13.6612
_diffrn_measured_fraction_theta_full 0.984
_diffrn_measured_fraction_theta_max 0.984
_diffrn_measurement_details
;
scan:
    Number of images: 180
               Slice: -60.0000 - 120.0000
         Image width: 1.0000
            Exp time: 20.0000
       Rotation axis: Omega
               Omega: 0.0000
                 Chi: 54.0000
                 Phi: 0.0000
                 XTD: 50.3639
              2theta: 29.7522
scan:
    Number of images: 180
               Slice: -60.0000 - 120.0000
         Image width: 1.0000
            Exp time: 20.0000
       Rotation axis: Omega
               Omega: 0.0000
                 Chi: 54.0000
                 Phi: 120.0000
                 XTD: 50.3639
              2theta: 29.7522
scan:
    Number of images: 180
               Slice: -60.0000 - 120.0000
         Image width: 1.0000
            Exp time: 20.0000
       Rotation axis: Omega
               Omega: 0.0000
                 Chi: 54.0000
                 Phi: 240.0000
                 XTD: 50.3639
              2theta: 29.7522
;
_diffrn_measurement_device
;
XtaLABmini: Fixed Chi 2 circle
;
_diffrn_measurement_device_type 'Rigaku Mercury375R (2x2 bin mode)'
_diffrn_measurement_method 'profile data from \w-scans'
_diffrn_measurement_specimen_support Fiber
_diffrn_orient_matrix_type d*Trek
_diffrn_orient_matrix_UB_11 0.002158
_diffrn_orient_matrix_UB_12 -0.030371
_diffrn_orient_matrix_UB_13 0.140745
_diffrn_orient_matrix_UB_21 -0.030312
_diffrn_orient_matrix_UB_22 0.021550
_diffrn_orient_matrix_UB_23 0.005115
_diffrn_orient_matrix_UB_31 -0.032532
_diffrn_orient_matrix_UB_32 -0.045502
_diffrn_orient_matrix_UB_33 -0.001087
_diffrn_radiation_monochromator 'Graphite Monochromator'
_diffrn_radiation_type MoK\a
_diffrn_radiation_wavelength 0.71073
_diffrn_reflns_av_R_equivalents 0.0674
_diffrn_reflns_av_unetI/netI 0.0537
_diffrn_reflns_Laue_measured_fraction_full 0.984
_diffrn_reflns_Laue_measured_fraction_max 0.984
_diffrn_reflns_limit_h_max 8
_diffrn_reflns_limit_h_min -8
_diffrn_reflns_limit_k_max 31
_diffrn_reflns_limit_k_min -31
_diffrn_reflns_limit_l_max 21
_diffrn_reflns_limit_l_min -21
_diffrn_reflns_number 25372
_diffrn_reflns_point_group_measured_fraction_full 0.984
_diffrn_reflns_point_group_measured_fraction_max 0.984
_diffrn_reflns_theta_full 25.100
_diffrn_reflns_theta_max 25.100
_diffrn_reflns_theta_min 3.032
_diffrn_source 'Sealed Tube'
_diffrn_source_current 12.0
_diffrn_source_power 0.6
_diffrn_source_voltage 50.0
_exptl_absorpt_coefficient_mu 3.568
_exptl_absorpt_correction_T_max 0.998
_exptl_absorpt_correction_T_min 0.995
_exptl_absorpt_correction_type numerical
_exptl_crystal_colour Colorless
_exptl_crystal_density_diffrn 2.062
_exptl_crystal_description Prism
_exptl_crystal_F_000 2024
_exptl_crystal_size_max 0.3
_exptl_crystal_size_mid 0.2
_exptl_crystal_size_min 0.2
_refine_diff_density_max 1.868
_refine_diff_density_min -1.542
_refine_diff_density_rms 0.209
_refine_ls_extinction_method none
_refine_ls_goodness_of_fit_ref 1.226
_refine_ls_hydrogen_treatment mixed
_refine_ls_matrix_type full
_refine_ls_number_parameters 501
_refine_ls_number_reflns 5863
_refine_ls_number_restraints 18
_refine_ls_restrained_S_all 1.234
_refine_ls_R_factor_all 0.0753
_refine_ls_R_factor_gt 0.0679
_refine_ls_shift/su_max 0.002
_refine_ls_shift/su_mean 0.000
_refine_ls_structure_factor_coef Fsqd
_refine_ls_weighting_details 'w=1/[\s^2^(Fo^2^)+100.7120P] where P=(Fo^2^+2Fc^2^)/3'
_refine_ls_weighting_scheme calc
_refine_ls_wR_factor_gt 0.1513
_refine_ls_wR_factor_ref 0.1540
_reflns_Friedel_coverage 0.000
_reflns_number_gt 5235
_reflns_number_total 5863
_reflns_threshold_expression 'I > 2\s(I)'
_cod_data_source_file c7ce01773a2.cif
_cod_data_source_block shelxl_CCDC10
_cod_depositor_comments
;
The following automatic conversions were performed:

'_exptl_absorpt_correction_type' value 'Numerical' changed to
'numerical' according to
/home/data/users/saulius/crontab/automatic-downloads/rss-feeds/RSC/lib/dictionaries/cif_core.dic
dictionary named 'cif_core.dic' version 2.4.2 from 2011-04-26.

Automatic conversion script
Id: cif_fix_values 4973 2017-02-22 13:04:09Z antanas 

 Adding full bibliography for 7229803--7229819.cif.
;
_cod_database_code 7229818
_shelx_space_group_comment
;
The symmetry employed for this shelxl refinement is uniquely defined
by the following loop, which should always be used as a source of
symmetry information in preference to the above space-group names.
They are only intended as comments.
;
_shelx_estimated_absorpt_t_max 0.536
_shelx_estimated_absorpt_t_min 0.414
_olex2_refinement_description
;
1. Twinned data refinement
 Scales: 1(10) 0(10)
2. Fixed Uiso
 At 1.2 times of:
  All C(H) groups, {H14A,H14B} of O14, All O(H,H,H,H,H,H) groups
 At 1.5 times of:
  {H15A,H15B} of O15
3. Restrained distances
 H13B-H13A
 1.35 with sigma of 0.01
 H13B-O13 = H13A-O13
 0.85 with sigma of 0.01
 H16A-H16B
 1.35 with sigma of 0.01
 H16A-O16 = H16B-O16
 0.85 with sigma of 0.01
 H17B-H17A
 1.39 with sigma of 0.01
 H17B-O17
 0.85 with sigma of 0.01
 H17A-O17
 0.85 with sigma of 0.01
 H15A-H17B
 2.2 with sigma of 0.01
 H13A_$1-H17B
 2.2 with sigma of 0.01
 H14B-O9_$2
 2.3 with sigma of 0.01
4. Uiso/Uaniso restraints and constraints
Uanis(O1) \\sim Ueq: with sigma of 0.01 and sigma for terminal atoms of 0.02
Uanis(C8) = Uanis(C7) = Uanis(C9)
5.a Riding coordinates:
 O14(H14A,H14B), O17(H17A)
5.b Rotating group:
 O15(H15A,H15B)
5.c Aromatic/amide H refined with riding coordinates:
 C1(H1), C2(H2), C4(H4), C5(H5), C7(H7), C9(H9), C11(H11), C14(H14), C15(H15),
 C17(H17), C18(H18), C20(H20), C22(H22), C24(H24), C29(H29), C30(H30), C31(H31),
  C34(H34)
;
_shelx_shelxl_version_number 2016/6
_olex2_submission_special_instructions 'No special instructions were received'

loop_
_space_group_symop_operation_xyz
'x, y, z'
'-x, y+1/2, -z+1/2'
'-x, -y, -z'
'x, -y-1/2, z-1/2'

loop_
_atom_site_label
_atom_site_type_symbol
_atom_site_fract_x
_atom_site_fract_y
_atom_site_fract_z
_atom_site_U_iso_or_equiv
_atom_site_adp_type
_atom_site_occupancy
_atom_site_site_symmetry_order
_atom_site_calc_flag
_atom_site_refinement_flags_posn
_atom_site_refinement_flags_adp
Sm2 Sm 0.68337(8) 0.42946(2) 0.93295(3) 0.01653(17) Uani 1 1 d . .
O6 O 1.0589(14) 0.0049(3) 0.9207(5) 0.031(2) Uani 1 1 d . .
Sm1 Sm 0.76281(9) 0.06791(2) 1.04918(3) 0.01741(17) Uani 1 1 d . .
O1 O 0.5702(14) 0.0377(3) 0.9447(4) 0.030(2) Uani 1 1 d . U
O2 O 0.4365(13) -0.0242(3) 0.8717(5) 0.0251(19) Uani 1 1 d . .
O3 O 0.6907(13) 0.0515(3) 0.5597(5) 0.0254(19) Uani 1 1 d . .
O4 O 0.5840(12) -0.0204(3) 0.6027(5) 0.0239(19) Uani 1 1 d . .
O5 O 0.9546(13) 0.0812(3) 0.9486(5) 0.0256(19) Uani 1 1 d . .
O7 O 1.1500(14) -0.0369(3) 0.6691(5) 0.030(2) Uani 1 1 d . .
O8 O 1.1847(13) 0.0193(3) 0.5819(4) 0.0252(19) Uani 1 1 d . .
O9 O 0.4374(13) 0.1155(3) 1.0450(6) 0.038(2) Uani 1 1 d D .
O10 O 0.7028(12) 0.1571(3) 1.0145(5) 0.027(2) Uani 1 1 d . .
O11 O 0.6681(12) 0.3411(3) 0.9741(5) 0.026(2) Uani 1 1 d . .
O12 O 0.3905(13) 0.3810(3) 0.9589(6) 0.035(2) Uani 1 1 d . .
O13 O 0.7743(16) 0.1088(4) 1.1762(5) 0.039(2) Uani 1 1 d D .
O14 O 1.1057(15) 0.1033(5) 1.1016(5) 0.059(3) Uani 1 1 d . .
H14A H 1.123103 0.134737 1.107319 0.070 Uiso 1 1 d R .
H14B H 1.198273 0.083097 1.114399 0.070 Uiso 1 1 d DR .
O15 O 0.5514(15) 0.3884(3) 0.8126(5) 0.036(2) Uani 1 1 d . .
H15A H 0.420536 0.390651 0.803137 0.055 Uiso 1 1 d DGR .
H15B H 0.580655 0.355070 0.812367 0.055 Uiso 1 1 d GR .
O16 O 1.0249(13) 0.4156(3) 0.9798(5) 0.029(2) Uani 1 1 d D .
N1 N 0.5890(19) 0.2904(4) 0.7695(6) 0.035(3) Uani 1 1 d . .
N2 N 1.021(2) 0.2952(5) 0.6915(9) 0.062(4) Uani 1 1 d . .
C1 C 1.096(3) 0.2777(6) 0.7574(9) 0.048(4) Uani 1 1 d . .
H1 H 1.133802 0.300794 0.795227 0.057 Uiso 1 1 calc R .
C2 C 1.123(2) 0.2270(5) 0.7746(8) 0.037(3) Uani 1 1 d . .
H2 H 1.182213 0.217388 0.821831 0.045 Uiso 1 1 calc R .
C3 C 1.0610(19) 0.1904(4) 0.7204(7) 0.027(3) Uani 1 1 d . .
C4 C 0.986(2) 0.2091(5) 0.6491(7) 0.033(3) Uani 1 1 d . .
H4 H 0.951056 0.187023 0.609654 0.040 Uiso 1 1 calc R .
C5 C 0.965(3) 0.2613(6) 0.6377(9) 0.048(4) Uani 1 1 d . .
H5 H 0.908652 0.272755 0.590920 0.058 Uiso 1 1 calc R .
C6 C 1.0740(18) 0.1358(4) 0.7382(7) 0.023(3) Uani 1 1 d . .
C7 C 1.0470(16) 0.1198(4) 0.8103(6) 0.0146(13) Uani 1 1 d . .
H7 H 1.024925 0.143242 0.846239 0.018 Uiso 1 1 calc R .
C8 C 1.0533(16) 0.0690(4) 0.8276(6) 0.0146(13) Uani 1 1 d . .
C9 C 1.0816(16) 0.0330(4) 0.7736(6) 0.0146(13) Uani 1 1 d . .
H9 H 1.082945 -0.000975 0.785383 0.018 Uiso 1 1 calc R .
C10 C 1.1082(16) 0.0490(5) 0.7007(6) 0.019(2) Uani 1 1 d . .
C11 C 1.1021(17) 0.0998(4) 0.6836(6) 0.020(2) Uani 1 1 d . .
H11 H 1.116615 0.110243 0.635612 0.023 Uiso 1 1 calc R .
C12 C 1.1464(17) 0.0083(4) 0.6473(6) 0.018(2) Uani 1 1 d . .
C13 C 1.0211(17) 0.0500(4) 0.9052(6) 0.020(2) Uani 1 1 d . .
C14 C 0.652(2) 0.2605(5) 0.8289(8) 0.032(3) Uani 1 1 d . .
H14 H 0.699773 0.275659 0.874063 0.038 Uiso 1 1 calc R .
C15 C 0.6474(19) 0.2084(5) 0.8257(7) 0.027(3) Uani 1 1 d . .
H15 H 0.686775 0.189707 0.868659 0.033 Uiso 1 1 calc R .
C16 C 0.5844(18) 0.1843(4) 0.7586(6) 0.022(3) Uani 1 1 d . .
C17 C 0.523(2) 0.2153(5) 0.6971(7) 0.034(3) Uani 1 1 d . .
H17 H 0.479655 0.200958 0.650853 0.041 Uiso 1 1 calc R .
C18 C 0.527(2) 0.2673(5) 0.7044(8) 0.040(4) Uani 1 1 d . .
H18 H 0.485212 0.286787 0.662529 0.048 Uiso 1 1 calc R .
C19 C 0.5828(17) 0.1285(4) 0.7532(7) 0.021(2) Uani 1 1 d . .
C20 C 0.5566(18) 0.1003(4) 0.8156(7) 0.021(3) Uani 1 1 d . .
H20 H 0.542603 0.116629 0.860080 0.025 Uiso 1 1 calc R .
C21 C 0.5508(15) 0.0474(4) 0.8127(6) 0.014(2) Uani 1 1 d . .
C22 C 0.5718(16) 0.0235(4) 0.7450(6) 0.017(2) Uani 1 1 d . .
H22 H 0.563300 -0.011243 0.741639 0.021 Uiso 1 1 calc R .
C23 C 0.6052(16) 0.0514(4) 0.6829(6) 0.016(2) Uani 1 1 d . .
C24 C 0.6068(16) 0.1040(4) 0.6860(6) 0.017(2) Uani 1 1 d . .
H24 H 0.623705 0.122652 0.643909 0.021 Uiso 1 1 calc R .
C25 C 0.5197(16) 0.0175(4) 0.8809(6) 0.019(2) Uani 1 1 d . .
C26 C 0.6284(16) 0.0262(4) 0.6101(6) 0.016(2) Uani 1 1 d . .
C27 C 0.5230(19) 0.1550(4) 1.0195(6) 0.023(3) Uani 1 1 d . .
C28 C 0.4025(17) 0.2017(4) 1.0010(6) 0.020(2) Uani 1 1 d . .
C29 C 0.2008(19) 0.1985(5) 0.9875(7) 0.027(3) Uani 1 1 d . .
H29 H 0.139453 0.167756 0.990605 0.033 Uiso 1 1 calc R .
C30 C 0.0939(18) 0.2420(5) 0.9695(8) 0.032(3) Uani 1 1 d . .
H30 H -0.039667 0.239817 0.960138 0.038 Uiso 1 1 calc R .
C31 C 0.1811(19) 0.2888(5) 0.9652(7) 0.029(3) Uani 1 1 d . .
H31 H 0.107095 0.317427 0.953419 0.034 Uiso 1 1 calc R .
C32 C 0.3832(18) 0.2917(4) 0.9791(7) 0.022(3) Uani 1 1 d . .
C33 C 0.4874(18) 0.3409(4) 0.9707(7) 0.023(3) Uani 1 1 d . .
C34 C 0.4908(18) 0.2484(4) 0.9952(6) 0.019(2) Uani 1 1 d . .
H34 H 0.624476 0.250357 1.002359 0.023 Uiso 1 1 calc R .
O17 O 0.1667(19) 0.4081(5) 0.7748(8) 0.070(4) Uani 1 1 d D .
H17A H 0.076743 0.423733 0.791940 0.084 Uiso 1 1 d DR .
H16A H 1.08(2) 0.425(7) 0.944(5) 0.084 Uiso 1 1 d DR .
H16B H 1.07(2) 0.433(6) 1.017(5) 0.084 Uiso 1 1 d DR .
H13A H 0.833(9) 0.1359(6) 1.190(8) 0.084 Uiso 1 1 d DR .
H13B H 0.686(18) 0.106(6) 1.204(8) 0.084 Uiso 1 1 d DR .
H17B H 0.120(2) 0.3832(18) 0.749(4) 0.084 Uiso 1 1 d DR .

loop_
_atom_site_aniso_label
_atom_site_aniso_U_11
_atom_site_aniso_U_22
_atom_site_aniso_U_33
_atom_site_aniso_U_23
_atom_site_aniso_U_13
_atom_site_aniso_U_12
Sm2 0.0228(3) 0.0117(3) 0.0156(3) 0.0017(2) 0.0046(2) -0.0002(2)
O6 0.050(6) 0.024(5) 0.023(5) 0.007(4) 0.019(4) 0.021(4)
Sm1 0.0283(3) 0.0108(3) 0.0136(3) 0.0014(2) 0.0049(2) 0.0015(2)
O1 0.047(5) 0.034(5) 0.010(4) -0.004(3) 0.002(4) -0.016(4)
O2 0.040(5) 0.017(4) 0.022(4) 0.003(3) 0.016(4) -0.003(4)
O3 0.035(5) 0.024(4) 0.018(4) 0.002(3) 0.007(4) -0.013(4)
O4 0.030(5) 0.021(4) 0.020(4) -0.005(3) 0.002(4) -0.002(4)
O5 0.036(5) 0.022(4) 0.023(4) 0.001(3) 0.016(4) 0.003(4)
O7 0.057(6) 0.017(4) 0.022(5) -0.002(3) 0.019(4) 0.004(4)
O8 0.040(5) 0.023(4) 0.015(4) -0.001(3) 0.010(4) 0.011(4)
O9 0.039(6) 0.021(5) 0.055(7) 0.013(4) 0.009(5) 0.007(4)
O10 0.029(5) 0.013(4) 0.041(5) 0.009(4) 0.013(4) 0.004(4)
O11 0.028(5) 0.015(4) 0.038(5) 0.008(4) 0.010(4) -0.001(4)
O12 0.036(5) 0.016(4) 0.058(7) 0.009(4) 0.022(5) 0.005(4)
O13 0.058(7) 0.035(5) 0.026(5) -0.015(4) 0.010(5) -0.009(5)
O14 0.044(7) 0.104(10) 0.026(6) 0.003(6) -0.001(5) -0.010(7)
O15 0.053(6) 0.021(5) 0.035(5) -0.004(4) 0.003(5) -0.003(4)
O16 0.031(5) 0.024(5) 0.032(5) -0.011(4) 0.003(4) 0.000(4)
N1 0.058(8) 0.018(5) 0.031(6) -0.006(5) 0.012(6) -0.004(5)
N2 0.074(11) 0.037(8) 0.066(10) 0.012(7) -0.016(9) 0.009(7)
C1 0.069(12) 0.028(8) 0.044(9) -0.011(7) 0.004(8) -0.004(8)
C2 0.061(10) 0.025(7) 0.027(7) 0.001(6) 0.009(7) -0.002(7)
C3 0.032(7) 0.016(6) 0.032(7) 0.003(5) 0.006(6) 0.003(5)
C4 0.046(9) 0.029(7) 0.022(7) 0.009(5) -0.004(6) 0.002(6)
C5 0.069(12) 0.038(9) 0.037(9) 0.017(7) 0.006(8) 0.008(8)
C6 0.026(6) 0.020(6) 0.022(6) 0.002(5) 0.005(5) 0.005(5)
C7 0.019(3) 0.013(3) 0.011(3) 0.000(2) 0.001(3) 0.004(2)
C8 0.019(3) 0.013(3) 0.011(3) 0.000(2) 0.001(3) 0.004(2)
C9 0.019(3) 0.013(3) 0.011(3) 0.000(2) 0.001(3) 0.004(2)
C10 0.015(6) 0.031(7) 0.010(5) -0.004(5) 0.001(4) 0.007(5)
C11 0.025(6) 0.024(6) 0.011(5) 0.002(5) 0.008(5) 0.009(5)
C12 0.020(6) 0.021(6) 0.015(6) -0.003(5) 0.004(5) 0.001(5)
C13 0.027(6) 0.020(6) 0.013(6) 0.002(5) 0.010(5) 0.001(5)
C14 0.049(9) 0.018(6) 0.029(7) -0.004(5) 0.006(6) 0.000(6)
C15 0.041(8) 0.020(6) 0.020(6) -0.001(5) 0.000(6) 0.003(6)
C16 0.034(7) 0.019(6) 0.016(6) -0.003(5) 0.010(5) -0.006(5)
C17 0.060(10) 0.020(7) 0.020(7) -0.004(5) 0.000(6) 0.005(6)
C18 0.069(11) 0.017(7) 0.036(8) 0.003(6) 0.016(8) 0.003(7)
C19 0.022(6) 0.019(6) 0.020(6) 0.002(5) 0.000(5) -0.001(5)
C20 0.036(7) 0.006(5) 0.023(6) -0.004(4) 0.013(5) 0.000(5)
C21 0.015(5) 0.011(5) 0.014(5) 0.001(4) 0.000(4) -0.009(4)
C22 0.020(6) 0.017(6) 0.014(5) 0.000(4) -0.002(5) -0.001(5)
C23 0.017(6) 0.012(5) 0.019(6) 0.000(4) 0.001(5) -0.002(4)
C24 0.018(6) 0.022(6) 0.013(5) 0.004(4) 0.006(5) 0.001(5)
C25 0.017(6) 0.019(6) 0.020(6) 0.002(5) 0.004(5) 0.001(5)
C26 0.020(6) 0.023(6) 0.007(5) -0.002(4) 0.006(4) -0.001(5)
C27 0.039(8) 0.014(6) 0.015(6) 0.000(5) 0.000(5) -0.002(5)
C28 0.027(6) 0.015(6) 0.017(6) 0.006(5) 0.002(5) 0.001(5)
C29 0.032(7) 0.021(6) 0.026(7) 0.007(5) -0.006(6) -0.009(5)
C30 0.015(6) 0.029(7) 0.051(9) 0.006(6) 0.002(6) -0.005(5)
C31 0.030(7) 0.020(6) 0.035(7) 0.006(5) 0.001(6) 0.005(5)
C32 0.026(6) 0.019(6) 0.020(6) 0.002(5) -0.001(5) 0.001(5)
C33 0.028(7) 0.015(6) 0.024(6) 0.006(5) -0.004(5) 0.004(5)
C34 0.029(6) 0.013(5) 0.015(6) -0.003(4) 0.002(5) 0.001(5)
O17 0.069(9) 0.054(8) 0.082(10) -0.031(7) -0.009(8) 0.014(7)

loop_
_atom_type_symbol
_atom_type_description
_atom_type_scat_dispersion_real
_atom_type_scat_dispersion_imag
_atom_type_scat_source
C C 0.0033 0.0016 'International Tables Vol C Tables 4.2.6.8 and 6.1.1.4'
H H 0.0000 0.0000 'International Tables Vol C Tables 4.2.6.8 and 6.1.1.4'
N N 0.0061 0.0033 'International Tables Vol C Tables 4.2.6.8 and 6.1.1.4'
O O 0.0106 0.0060 'International Tables Vol C Tables 4.2.6.8 and 6.1.1.4'
Sm Sm -0.1638 3.4418 'International Tables Vol C Tables 4.2.6.8 and 6.1.1.4'

loop_
_geom_angle_atom_site_label_1
_geom_angle_atom_site_label_2
_geom_angle_atom_site_label_3
_geom_angle
_geom_angle_site_symmetry_1
_geom_angle_site_symmetry_3
O3 Sm2 O7 134.5(3) 4_566 2_756
O3 Sm2 O8 86.7(3) 4_566 2_756
O3 Sm2 O11 84.8(3) 4_566 .
O3 Sm2 O12 80.4(3) 4_566 .
O3 Sm2 O15 154.6(3) 4_566 .
O3 Sm2 O16 79.2(3) 4_566 .
O3 Sm2 C12 112.2(3) 4_566 2_756
O4 Sm2 O3 92.8(3) 2_656 4_566
O4 Sm2 O7 92.0(3) 2_656 2_756
O4 Sm2 O8 74.1(3) 2_656 2_756
O4 Sm2 O11 124.3(3) 2_656 .
O4 Sm2 O12 72.5(3) 2_656 .
O4 Sm2 O15 80.0(3) 2_656 .
O4 Sm2 O16 153.5(3) 2_656 .
O4 Sm2 C12 79.6(3) 2_656 2_756
O7 Sm2 O8 51.6(3) 2_756 2_756
O7 Sm2 O12 143.4(3) 2_756 .
O7 Sm2 O15 70.5(3) 2_756 .
O7 Sm2 C12 25.7(3) 2_756 2_756
O8 Sm2 C12 26.2(3) 2_756 2_756
O11 Sm2 O7 127.6(3) . 2_756
O11 Sm2 O8 160.1(3) . 2_756
O11 Sm2 O12 52.2(3) . .
O11 Sm2 O15 79.5(3) . .
O11 Sm2 C12 151.2(3) . 2_756
O12 Sm2 O8 143.3(3) . 2_756
O12 Sm2 C12 150.0(3) . 2_756
O15 Sm2 O8 114.1(3) . 2_756
O15 Sm2 O12 74.2(3) . .
O15 Sm2 C12 90.6(3) . 2_756
O16 Sm2 O7 76.7(3) . 2_756
O16 Sm2 O8 80.2(3) . 2_756
O16 Sm2 O11 80.5(3) . .
O16 Sm2 O12 129.8(3) . .
O16 Sm2 O15 117.2(3) . .
O16 Sm2 C12 80.2(3) . 2_756
C13 O6 Sm1 160.0(9) . 3_757
O6 Sm1 O2 78.5(3) 3_757 3_657
O6 Sm1 O5 87.7(3) 3_757 .
O6 Sm1 O9 148.4(3) 3_757 .
O6 Sm1 O10 157.4(3) 3_757 .
O6 Sm1 O13 101.6(3) 3_757 .
O6 Sm1 O14 77.4(4) 3_757 .
O1 Sm1 O6 97.6(3) . 3_757
O1 Sm1 O2 89.7(3) . 3_657
O1 Sm1 O5 76.2(3) . .
O1 Sm1 O9 74.8(4) . .
O1 Sm1 O10 94.0(3) . .
O1 Sm1 O13 146.3(4) . .
O1 Sm1 O14 145.0(3) . .
O2 Sm1 O5 158.8(3) 3_657 .
O2 Sm1 O9 71.0(3) 3_657 .
O2 Sm1 O10 121.0(3) 3_657 .
O2 Sm1 O13 67.6(3) 3_657 .
O2 Sm1 O14 122.2(3) 3_657 .
O5 Sm1 O9 118.9(3) . .
O5 Sm1 O10 76.4(3) . .
O5 Sm1 O13 131.6(3) . .
O5 Sm1 O14 69.0(3) . .
O9 Sm1 O14 126.1(4) . .
O10 Sm1 O9 53.8(3) . .
O10 Sm1 O13 78.4(3) . .
O10 Sm1 O14 82.0(4) . .
O13 Sm1 O9 74.3(3) . .
O13 Sm1 O14 67.1(3) . .
C25 O1 Sm1 160.4(9) . .
C25 O2 Sm1 129.8(7) . 3_657
C26 O3 Sm2 149.5(8) . 4_565
C26 O4 Sm2 139.7(8) . 2_646
C13 O5 Sm1 130.8(7) . .
C12 O7 Sm2 95.8(7) . 2_746
C12 O8 Sm2 90.5(7) . 2_746
C27 O9 Sm1 87.6(7) . .
C27 O10 Sm1 94.2(7) . .
C33 O11 Sm2 94.3(7) . .
C33 O12 Sm2 91.8(8) . .
Sm1 O13 H13A 125(10) . .
Sm1 O13 H13B 124(10) . .
H13A O13 H13B 105.1(17) . .
Sm1 O14 H14A 120.3 . .
Sm1 O14 H14B 119.6 . .
H14A O14 H14B 120.0 . .
Sm2 O15 H15A 111.9 . .
Sm2 O15 H15B 112.1 . .
H15A O15 H15B 106.5 . .
Sm2 O16 H16A 103(10) . .
Sm2 O16 H16B 117(10) . .
H16A O16 H16B 104.9(18) . .
C18 N1 C14 116.7(11) . .
C1 N2 C5 117.0(14) . .
N2 C1 H1 117.6 . .
N2 C1 C2 124.8(15) . .
C2 C1 H1 117.6 . .
C1 C2 H2 120.0 . .
C1 C2 C3 119.9(14) . .
C3 C2 H2 120.0 . .
C2 C3 C4 115.4(12) . .
C2 C3 C6 121.6(12) . .
C4 C3 C6 123.0(12) . .
C3 C4 H4 120.0 . .
C3 C4 C5 120.0(13) . .
C5 C4 H4 120.0 . .
N2 C5 C4 122.8(14) . .
N2 C5 H5 118.6 . .
C4 C5 H5 118.6 . .
C7 C6 C3 118.9(11) . .
C7 C6 C11 119.4(11) . .
C11 C6 C3 121.5(11) . .
C6 C7 H7 120.0 . .
C8 C7 C6 120.0(10) . .
C8 C7 H7 120.0 . .
C7 C8 C9 120.9(10) . .
C7 C8 C13 121.5(10) . .
C9 C8 C13 117.6(10) . .
C8 C9 H9 120.3 . .
C8 C9 C10 119.3(10) . .
C10 C9 H9 120.3 . .
C9 C10 C12 116.0(10) . .
C11 C10 C9 119.6(10) . .
C11 C10 C12 124.3(10) . .
C6 C11 H11 119.6 . .
C10 C11 C6 120.7(10) . .
C10 C11 H11 119.6 . .
O7 C12 Sm2 58.5(6) . 2_746
O7 C12 O8 120.6(10) . .
O7 C12 C10 118.9(10) . .
O8 C12 Sm2 63.3(6) . 2_746
O8 C12 C10 120.4(10) . .
C10 C12 Sm2 165.3(8) . 2_746
O6 C13 O5 124.8(10) . .
O6 C13 C8 117.7(10) . .
O5 C13 C8 117.4(10) . .
N1 C14 H14 118.3 . .
N1 C14 C15 123.5(12) . .
C15 C14 H14 118.3 . .
C14 C15 H15 120.0 . .
C16 C15 C14 120.1(12) . .
C16 C15 H15 120.0 . .
C15 C16 C17 116.2(11) . .
C15 C16 C19 121.2(11) . .
C17 C16 C19 122.6(11) . .
C16 C17 H17 119.6 . .
C18 C17 C16 120.9(12) . .
C18 C17 H17 119.6 . .
N1 C18 C17 122.6(13) . .
N1 C18 H18 118.7 . .
C17 C18 H18 118.7 . .
C20 C19 C16 119.0(10) . .
C20 C19 C24 119.8(10) . .
C24 C19 C16 121.2(10) . .
C19 C20 H20 119.5 . .
C19 C20 C21 121.0(11) . .
C21 C20 H20 119.5 . .
C20 C21 C25 120.3(10) . .
C22 C21 C20 118.6(10) . .
C22 C21 C25 121.2(10) . .
C21 C22 H22 119.6 . .
C23 C22 C21 120.8(10) . .
C23 C22 H22 119.6 . .
C22 C23 C24 120.0(10) . .
C22 C23 C26 121.2(10) . .
C24 C23 C26 118.7(10) . .
C19 C24 H24 120.1 . .
C23 C24 C19 119.7(10) . .
C23 C24 H24 120.1 . .
O1 C25 C21 117.4(10) . .
O2 C25 O1 123.9(11) . .
O2 C25 C21 118.6(10) . .
O3 C26 O4 123.2(10) . .
O3 C26 C23 118.9(10) . .
O4 C26 C23 117.9(9) . .
O9 C27 C28 117.5(11) . .
O10 C27 O9 124.0(11) . .
O10 C27 C28 118.3(10) . .
C29 C28 C27 120.3(11) . .
C34 C28 C27 120.5(11) . .
C34 C28 C29 119.2(11) . .
C28 C29 H29 120.5 . .
C30 C29 C28 119.0(11) . .
C30 C29 H29 120.5 . .
C29 C30 H30 119.0 . .
C29 C30 C31 122.0(12) . .
C31 C30 H30 119.0 . .
C30 C31 H31 120.7 . .
C30 C31 C32 118.6(12) . .
C32 C31 H31 120.7 . .
C31 C32 C33 121.2(11) . .
C34 C32 C31 119.7(11) . .
C34 C32 C33 119.0(11) . .
O11 C33 O12 121.1(11) . .
O11 C33 C32 119.6(10) . .
O12 C33 C32 119.3(11) . .
C28 C34 H34 119.3 . .
C32 C34 C28 121.5(12) . .
C32 C34 H34 119.3 . .
H17A O17 H17B 109.6 . .

loop_
_geom_bond_atom_site_label_1
_geom_bond_atom_site_label_2
_geom_bond_distance
_geom_bond_site_symmetry_2
Sm2 O3 2.339(8) 4_566
Sm2 O4 2.318(8) 2_656
Sm2 O7 2.488(8) 2_756
Sm2 O8 2.595(8) 2_756
Sm2 O11 2.476(8) .
Sm2 O12 2.527(9) .
Sm2 O15 2.490(9) .
Sm2 O16 2.452(9) .
Sm2 C12 2.904(11) 2_756
O6 Sm1 2.329(8) 3_757
O6 C13 1.254(14) .
Sm1 O1 2.302(8) .
Sm1 O2 2.435(8) 3_657
Sm1 O5 2.437(8) .
Sm1 O9 2.603(9) .
Sm1 O10 2.478(8) .
Sm1 O13 2.531(9) .
Sm1 O14 2.630(10) .
O1 C25 1.275(14) .
O2 C25 1.255(14) .
O3 C26 1.259(13) .
O4 C26 1.280(14) .
O5 C13 1.276(14) .
O7 C12 1.265(14) .
O8 C12 1.282(14) .
O9 C27 1.327(15) .
O10 C27 1.279(16) .
O11 C33 1.260(15) .
O12 C33 1.267(14) .
O13 H13A 0.850(11) .
O13 H13B 0.850(11) .
O14 H14A 0.8499 .
O14 H14B 0.8500 .
O15 H15A 0.9115 .
O15 H15B 0.9119 .
O16 H16A 0.851(11) .
O16 H16B 0.850(11) .
N1 C14 1.358(17) .
N1 C18 1.343(18) .
N2 C1 1.31(2) .
N2 C5 1.34(2) .
C1 H1 0.9300 .
C1 C2 1.39(2) .
C2 H2 0.9300 .
C2 C3 1.405(19) .
C3 C4 1.409(18) .
C3 C6 1.490(16) .
C4 H4 0.9300 .
C4 C5 1.41(2) .
C5 H5 0.9300 .
C6 C7 1.408(16) .
C6 C11 1.409(16) .
C7 H7 0.9300 .
C7 C8 1.388(15) .
C8 C9 1.401(15) .
C8 C13 1.538(15) .
C9 H9 0.9300 .
C9 C10 1.422(15) .
C10 C11 1.387(17) .
C10 C12 1.502(15) .
C11 H11 0.9300 .
C14 H14 0.9300 .
C14 C15 1.388(17) .
C15 H15 0.9300 .
C15 C16 1.388(17) .
C16 C17 1.401(17) .
C16 C19 1.490(16) .
C17 H17 0.9300 .
C17 C18 1.390(18) .
C18 H18 0.9300 .
C19 C20 1.389(16) .
C19 C24 1.408(16) .
C20 H20 0.9300 .
C20 C21 1.412(14) .
C21 C22 1.405(15) .
C21 C25 1.509(15) .
C22 H22 0.9300 .
C22 C23 1.393(16) .
C23 C24 1.403(16) .
C23 C26 1.506(15) .
C24 H24 0.9300 .
C27 C28 1.514(16) .
C28 C29 1.404(18) .
C28 C34 1.399(16) .
C29 H29 0.9300 .
C29 C30 1.394(18) .
C30 H30 0.9300 .
C30 C31 1.395(18) .
C31 H31 0.9300 .
C31 C32 1.407(18) .
C32 C33 1.518(17) .
C32 C34 1.388(16) .
C34 H34 0.9300 .
O17 H17A 0.8503 .
O17 H17B 0.849(10) .

loop_
_geom_torsion_atom_site_label_1
_geom_torsion_atom_site_label_2
_geom_torsion_atom_site_label_3
_geom_torsion_atom_site_label_4
_geom_torsion
_geom_torsion_site_symmetry_1
_geom_torsion_site_symmetry_4
Sm2 O3 C26 O4 38(2) 4_565 .
Sm2 O3 C26 C23 -142.2(12) 4_565 .
Sm2 O4 C26 O3 -94.4(14) 2_646 .
Sm2 O4 C26 C23 85.9(13) 2_646 .
Sm2 O7 C12 O8 13.1(12) 2_746 .
Sm2 O7 C12 C10 -163.3(9) 2_746 .
Sm2 O8 C12 O7 -12.5(12) 2_746 .
Sm2 O8 C12 C10 163.8(10) 2_746 .
Sm2 O11 C33 O12 -8.0(13) . .
Sm2 O11 C33 C32 170.5(10) . .
Sm2 O12 C33 O11 7.8(13) . .
Sm2 O12 C33 C32 -170.7(10) . .
Sm1 O6 C13 O5 -109(2) 3_757 .
Sm1 O6 C13 C8 72(3) 3_757 .
Sm1 O1 C25 O2 111(2) . .
Sm1 O1 C25 C21 -73(3) . .
Sm1 O2 C25 O1 25.1(17) 3_657 .
Sm1 O2 C25 C21 -150.7(8) 3_657 .
Sm1 O5 C13 O6 -26.3(19) . .
Sm1 O5 C13 C8 152.5(8) . .
Sm1 O9 C27 O10 -6.4(12) . .
Sm1 O9 C27 C28 178.5(9) . .
Sm1 O10 C27 O9 6.7(13) . .
Sm1 O10 C27 C28 -178.2(9) . .
O9 C27 C28 C29 -20.4(17) . .
O9 C27 C28 C34 161.2(11) . .
O10 C27 C28 C29 164.2(11) . .
O10 C27 C28 C34 -14.3(17) . .
N1 C14 C15 C16 3(2) . .
N2 C1 C2 C3 -3(3) . .
C1 N2 C5 C4 -1(3) . .
C1 C2 C3 C4 4(2) . .
C1 C2 C3 C6 -175.4(14) . .
C2 C3 C4 C5 -5(2) . .
C2 C3 C6 C7 34.2(19) . .
C2 C3 C6 C11 -149.3(14) . .
C3 C4 C5 N2 3(3) . .
C3 C6 C7 C8 178.3(11) . .
C3 C6 C11 C10 -178.2(12) . .
C4 C3 C6 C7 -145.6(13) . .
C4 C3 C6 C11 31(2) . .
C5 N2 C1 C2 1(3) . .
C6 C3 C4 C5 175.1(14) . .
C6 C7 C8 C9 -1.6(17) . .
C6 C7 C8 C13 -178.9(11) . .
C7 C6 C11 C10 -1.7(18) . .
C7 C8 C9 C10 1.4(17) . .
C7 C8 C13 O6 -168.9(11) . .
C7 C8 C13 O5 12.3(17) . .
C8 C9 C10 C11 -1.3(17) . .
C8 C9 C10 C12 177.4(10) . .
C9 C8 C13 O6 13.7(16) . .
C9 C8 C13 O5 -165.2(11) . .
C9 C10 C11 C6 1.4(18) . .
C9 C10 C12 Sm2 -75(3) . 2_746
C9 C10 C12 O7 1.0(16) . .
C9 C10 C12 O8 -175.4(10) . .
C11 C6 C7 C8 1.7(17) . .
C11 C10 C12 Sm2 104(3) . 2_746
C11 C10 C12 O7 179.5(12) . .
C11 C10 C12 O8 3.1(18) . .
C12 C10 C11 C6 -177.1(11) . .
C13 C8 C9 C10 178.8(10) . .
C14 N1 C18 C17 1(2) . .
C14 C15 C16 C17 -1(2) . .
C14 C15 C16 C19 178.5(13) . .
C15 C16 C17 C18 0(2) . .
C15 C16 C19 C20 29.7(19) . .
C15 C16 C19 C24 -150.4(12) . .
C16 C17 C18 N1 0(3) . .
C16 C19 C20 C21 178.9(11) . .
C16 C19 C24 C23 179.8(11) . .
C17 C16 C19 C20 -150.3(13) . .
C17 C16 C19 C24 29.6(19) . .
C18 N1 C14 C15 -2(2) . .
C19 C16 C17 C18 -179.9(14) . .
C19 C20 C21 C22 -0.1(18) . .
C19 C20 C21 C25 -179.2(11) . .
C20 C19 C24 C23 -0.4(18) . .
C20 C21 C22 C23 2.5(17) . .
C20 C21 C25 O1 -25.8(17) . .
C20 C21 C25 O2 150.3(11) . .
C21 C22 C23 C24 -3.8(17) . .
C21 C22 C23 C26 179.9(10) . .
C22 C21 C25 O1 155.1(11) . .
C22 C21 C25 O2 -28.8(16) . .
C22 C23 C24 C19 2.7(17) . .
C22 C23 C26 O3 -167.9(11) . .
C22 C23 C26 O4 11.8(16) . .
C24 C19 C20 C21 -0.9(19) . .
C24 C23 C26 O3 15.7(16) . .
C24 C23 C26 O4 -164.6(11) . .
C25 C21 C22 C23 -178.4(10) . .
C26 C23 C24 C19 179.1(10) . .
C27 C28 C29 C30 -179.1(12) . .
C27 C28 C34 C32 -179.3(11) . .
C28 C29 C30 C31 -1(2) . .
C29 C28 C34 C32 2.2(18) . .
C29 C30 C31 C32 0(2) . .
C30 C31 C32 C33 176.3(12) . .
C30 C31 C32 C34 1.2(19) . .
C31 C32 C33 O11 -170.9(12) . .
C31 C32 C33 O12 7.6(19) . .
C31 C32 C34 C28 -2.5(18) . .
C33 C32 C34 C28 -177.8(11) . .
C34 C28 C29 C30 -0.6(19) . .
C34 C32 C33 O11 4.2(18) . .
C34 C32 C33 O12 -177.2(11) . .

loop_
_twin_individual_id
_twin_individual_mass_fraction_refined
1 1(10)
2 0(10)
